data_7127050
loop_
_publ_author_name
'Vaishanv, Narendra Kumar'
'Chandrasekharan, Sanoop P.'
'Zaheer, Mohd Khalid'
'Kant, Ruchir'
'Mohanan, Kishor'

_publ_section_title
;
 Substrate-controlled, PBu<sub>3</sub>-catalyzed annulation of
 phenacylmalononitriles with allenoates enables tunable access to
 cyclopentenes.
;
_journal_issue 75
_journal_name_full 'Chemical communications (Cambridge, England)'
_journal_page_first 11054
_journal_page_last 11057
_journal_paper_doi 10.1039/d0cc04688d
_journal_volume 56
_journal_year 2020
_chemical_compound_source 'see text'
_chemical_formula_moiety 'C17 H15 Br N2 O3'
_chemical_formula_sum 'C17 H15 Br N2 O3'
_chemical_formula_weight 375.21
_space_group_IT_number 15
_space_group_name_Hall '-C 2yc'
_space_group_name_H-M_alt 'C 1 2/c 1'
_symmetry_cell_setting monoclinic
_symmetry_Int_Tables_number 15
_symmetry_space_group_name_Hall '-C 2yc'
_symmetry_space_group_name_H-M 'C 1 2/c 1'
_atom_sites_solution_hydrogens geom
_atom_sites_solution_primary direct
_atom_sites_solution_secondary difmap
_audit_update_record
;
2020-06-01 deposited with the CCDC.	2020-08-07 downloaded from the CCDC.
;
_cell_angle_alpha 90
_cell_angle_beta 107.267(6)
_cell_angle_gamma 90
_cell_formula_units_Z 8
_cell_length_a 24.827(6)
_cell_length_b 6.5559(16)
_cell_length_c 21.173(5)
_cell_measurement_reflns_used 9942
_cell_measurement_temperature 273(2)
_cell_measurement_theta_max 28.38
_cell_measurement_theta_min 3.01
_cell_volume 3290.9(14)
_computing_cell_refinement 'Bruker SAINT'
_computing_data_collection 'Bruker APEX2'
_computing_data_reduction 'Bruker SAINT'
_computing_molecular_graphics 'SHELXTL (Bruker, 1997)'
_computing_publication_material 'SHELXTL (Bruker, 1997)'
_computing_structure_refinement 'SHELXL-97 (Sheldrick, 1997)'
_computing_structure_solution 'SHELXS-97 (Sheldrick, 1990)'
_diffrn_ambient_temperature 273(2)
_diffrn_measured_fraction_theta_full 0.995
_diffrn_measured_fraction_theta_max 0.995
_diffrn_measurement_device_type 'Bruker APEX-II CCD'
_diffrn_measurement_method '\f and \w scans'
_diffrn_radiation_probe x-ray
_diffrn_radiation_type MoK\a
_diffrn_radiation_wavelength 0.71073
_diffrn_reflns_av_R_equivalents 0.0578
_diffrn_reflns_av_sigmaI/netI 0.0362
_diffrn_reflns_limit_h_max 32
_diffrn_reflns_limit_h_min -32
_diffrn_reflns_limit_k_max 8
_diffrn_reflns_limit_k_min -8
_diffrn_reflns_limit_l_max 28
_diffrn_reflns_limit_l_min -28
_diffrn_reflns_number 22762
_diffrn_reflns_theta_full 28.43
_diffrn_reflns_theta_max 28.43
_diffrn_reflns_theta_min 2.23
_diffrn_standards_number 0
_exptl_absorpt_coefficient_mu 2.514
_exptl_absorpt_correction_T_max 0.752
_exptl_absorpt_correction_T_min 0.529
_exptl_absorpt_correction_type multi-scan
_exptl_absorpt_process_details ' SADABS-2016/2'
_exptl_crystal_colour Colorless
_exptl_crystal_density_diffrn 1.515
_exptl_crystal_density_method 'Not Measured'
_exptl_crystal_description Block
_exptl_crystal_F_000 1520
_exptl_crystal_size_max 0.290
_exptl_crystal_size_mid 0.170
_exptl_crystal_size_min 0.120
_refine_diff_density_max 0.364
_refine_diff_density_min -0.627
_refine_diff_density_rms 0.071
_refine_ls_extinction_method none
_refine_ls_goodness_of_fit_ref 1.066
_refine_ls_hydrogen_treatment mixed
_refine_ls_matrix_type full
_refine_ls_number_parameters 211
_refine_ls_number_reflns 4131
_refine_ls_number_restraints 0
_refine_ls_restrained_S_all 1.066
_refine_ls_R_factor_all 0.0382
_refine_ls_R_factor_gt 0.0316
_refine_ls_shift/su_max 0.001
_refine_ls_shift/su_mean 0.000
_refine_ls_structure_factor_coef Fsqd
_refine_ls_weighting_details 'calc w=1/[\s^2^(Fo^2^)+(0.0208P)^2^+7.4334P] where P=(Fo^2^+2Fc^2^)/3'
_refine_ls_weighting_scheme calc
_refine_ls_wR_factor_gt 0.0747
_refine_ls_wR_factor_ref 0.0775
_reflns_number_gt 3626
_reflns_number_total 4131
_reflns_threshold_expression >2sigma(I)
_cod_data_source_file d0cc04688d2.cif
_cod_data_source_block xxx_CCDC1
_cod_depositor_comments
;
The following automatic conversions were performed:

data item '_exptl_absorpt_correction_type' value 'Multi-scan' was
changed to 'multi-scan' in accordance with the
/home/data/users/saulius/crontab/automatic-downloads/rss-feeds/RSC/lib/dictionaries/cif_core.dic
dictionary named 'cif_core.dic' version 2.4.2 last updated on
2011-04-26.

data item '_symmetry_cell_setting' value 'Monoclinic' was changed to
'monoclinic' in accordance with the
/home/data/users/saulius/crontab/automatic-downloads/rss-feeds/RSC/lib/dictionaries/cif_core.dic
dictionary named 'cif_core.dic' version 2.4.2 last updated on
2011-04-26.

Automatic conversion script
Id: cif_fix_values 7556 2019-12-06 15:28:31Z antanas 

 Adding full bibliography for 7127049--7127050.cif.
;
_cod_original_sg_symbol_H-M 'C 2/c'
_cod_database_code 7127050

loop_
_symmetry_equiv_pos_site_id
_symmetry_equiv_pos_as_xyz
1 x,y,z
2 -x,y,1/2-z
3 -x,-y,-z
4 x,-y,1/2+z
5 1/2+x,1/2+y,z
6 1/2-x,1/2+y,1/2-z
7 1/2-x,1/2-y,-z
8 1/2+x,1/2-y,1/2+z

loop_
_atom_site_aniso_label
_atom_site_aniso_U_11
_atom_site_aniso_U_22
_atom_site_aniso_U_33
_atom_site_aniso_U_23
_atom_site_aniso_U_13
_atom_site_aniso_U_12
Br1 0.0243(1) 0.0343(1) 0.0197(1) -0.0095(1) 0.0111(1) -0.0033(1)
O1 0.0183(7) 0.0115(6) 0.0165(6) 0.0036(5) -0.0015(5) -0.0014(5)
O2 0.0204(7) 0.0209(7) 0.0166(7) 0.0038(6) -0.0031(5) -0.0058(6)
O3 0.0199(7) 0.0237(7) 0.0179(7) 0.0027(6) 0.0010(5) -0.0122(6)
N1 0.0342(10) 0.0177(9) 0.0279(10) -0.0038(8) 0.0014(8) 0.0053(8)
N2 0.0228(9) 0.0235(9) 0.0203(9) 0.0010(7) 0.0016(7) 0.0049(7)
C1 0.0154(9) 0.0235(10) 0.0139(8) -0.0056(7) 0.0050(7) -0.0052(7)
C2 0.0239(10) 0.0255(10) 0.0137(9) 0.0016(8) 0.0068(7) -0.0066(8)
C3 0.0239(10) 0.0166(9) 0.0136(9) 0.0018(7) 0.0035(7) -0.0044(7)
C4 0.0130(8) 0.0136(8) 0.0127(8) -0.0004(7) 0.0021(6) -0.0034(7)
C5 0.0221(9) 0.0153(9) 0.0147(9) 0.0020(7) 0.0076(7) -0.0003(7)
C6 0.0230(10) 0.0163(9) 0.0186(9) -0.0007(7) 0.0078(8) -0.0015(7)
C7 0.0136(8) 0.0096(8) 0.0126(8) 0.0007(7) 0.0008(6) -0.0023(6)
C8 0.0122(8) 0.0096(8) 0.0146(8) 0.0009(7) 0.0020(6) -0.0001(6)
C9 0.0128(8) 0.0101(8) 0.0161(8) 0.0009(7) 0.0037(6) 0.0031(6)
C10 0.0130(8) 0.0099(8) 0.0125(8) -0.0010(6) 0.0010(6) 0.0010(6)
C11 0.0145(8) 0.0141(8) 0.0115(8) -0.0014(7) 0.0028(6) -0.0031(7)
C12 0.0135(8) 0.0114(8) 0.0168(9) 0.0012(7) 0.0029(7) -0.0008(6)
C13 0.0229(10) 0.0301(12) 0.0257(11) 0.0045(9) -0.0018(8) -0.0161(9)
C14 0.0315(13) 0.0346(13) 0.0428(14) 0.0145(12) -0.0053(11) -0.0183(11)
C15 0.0206(9) 0.0172(9) 0.0181(9) -0.0027(7) 0.0089(7) -0.0005(7)
C16 0.0170(9) 0.0142(9) 0.0158(9) -0.0010(7) 0.0002(7) 0.0015(7)
C17 0.0172(9) 0.0132(8) 0.0151(9) -0.0024(7) 0.0047(7) 0.0012(7)

loop_
_atom_site_label
_atom_site_type_symbol
_atom_site_thermal_displace_type
_atom_site_fract_x
_atom_site_fract_y
_atom_site_fract_z
_atom_site_occupancy
_atom_site_U_iso_or_equiv
_atom_site_calc_flag
_atom_site_refinement_flags
Br1 Br Uani 0.29772(1) 1.06277(4) 0.59345(1) 1.000 0.0251(1) . .
O1 O Uani 0.40584(6) 0.3136(2) 0.43703(7) 1.000 0.0169(4) . .
O2 O Uani 0.48577(6) 0.6936(2) 0.46309(7) 1.000 0.0212(4) . .
O3 O Uani 0.48271(6) 0.8434(2) 0.36665(7) 1.000 0.0215(4) . .
N1 N Uani 0.37003(9) 0.0304(3) 0.26789(10) 1.000 0.0283(6) . .
N2 N Uani 0.26693(8) 0.5396(3) 0.18391(9) 1.000 0.0232(5) . .
C1 C Uani 0.32134(8) 0.8842(3) 0.53600(9) 1.000 0.0175(5) . .
C2 C Uani 0.33229(9) 0.6818(3) 0.55281(10) 1.000 0.0208(6) . .
C3 C Uani 0.35271(9) 0.5577(3) 0.51202(9) 1.000 0.0185(5) . .
C4 C Uani 0.36148(7) 0.6342(3) 0.45460(9) 1.000 0.0135(5) . .
C5 C Uani 0.34871(8) 0.8378(3) 0.43820(9) 1.000 0.0169(5) . .
C6 C Uani 0.32854(9) 0.9636(3) 0.47860(10) 1.000 0.0190(5) . .
C7 C Uani 0.37887(8) 0.4953(3) 0.40643(9) 1.000 0.0126(5) . .
C8 C Uani 0.41420(7) 0.5956(3) 0.36720(9) 1.000 0.0126(5) . .
C9 C Uani 0.39792(7) 0.5457(3) 0.30314(9) 1.000 0.0131(5) . .
C10 C Uani 0.34529(7) 0.4089(3) 0.28833(9) 1.000 0.0124(5) . .
C11 C Uani 0.32593(8) 0.4294(3) 0.35129(9) 1.000 0.0136(5) . .
C12 C Uani 0.46471(8) 0.7132(3) 0.40397(9) 1.000 0.0143(5) . .
C13 C Uani 0.52831(9) 0.9805(4) 0.40074(11) 1.000 0.0282(6) . .
C14 C Uani 0.53067(11) 1.1430(4) 0.35218(14) 1.000 0.0398(8) . .
C15 C Uani 0.42248(8) 0.5909(3) 0.24823(10) 1.000 0.0180(5) . .
C16 C Uani 0.35954(8) 0.1956(3) 0.27675(9) 1.000 0.0167(5) . .
C17 C Uani 0.30095(8) 0.4799(3) 0.22902(9) 1.000 0.0152(5) . .
H1A H Uiso 0.43610 0.34260 0.46410 1.000 0.0250 calc R
H2 H Uiso 0.32610 0.62940 0.59090 1.000 0.0250 calc R
H3 H Uiso 0.36060 0.42150 0.52320 1.000 0.0220 calc R
H5 H Uiso 0.35380 0.89010 0.39950 1.000 0.0200 calc R
H6 H Uiso 0.32000 1.09940 0.46730 1.000 0.0230 calc R
H11A H Uiso 0.29640 0.53110 0.34490 1.000 0.0160 calc R
H11B H Uiso 0.31180 0.30020 0.36210 1.000 0.0160 calc R
H13A H Uiso 0.56380 0.90730 0.41500 1.000 0.0340 calc R
H13B H Uiso 0.52080 1.03980 0.43930 1.000 0.0340 calc R
H14A H Uiso 0.53950 1.08270 0.31520 1.000 0.0600 calc R
H14B H Uiso 0.55920 1.24060 0.37300 1.000 0.0600 calc R
H14C H Uiso 0.49480 1.21020 0.33720 1.000 0.0600 calc R
H15A H Uiso 0.45670 0.66720 0.26520 1.000 0.0270 calc R
H15B H Uiso 0.39600 0.66920 0.21470 1.000 0.0270 calc R
H15C H Uiso 0.43040 0.46530 0.22950 1.000 0.0270 calc R

loop_
_atom_type_symbol
_atom_type_description
_atom_type_scat_dispersion_real
_atom_type_scat_dispersion_imag
_atom_type_scat_source
O O 0.0106 0.0060 'International Tables Vol C Tables 4.2.6.8 and 6.1.1.4'
N N 0.0061 0.0033 'International Tables Vol C Tables 4.2.6.8 and 6.1.1.4'
Br Br -0.2901 2.4595 'International Tables Vol C Tables 4.2.6.8 and 6.1.1.4'
H H 0.0000 0.0000 'International Tables Vol C Tables 4.2.6.8 and 6.1.1.4'
C C 0.0033 0.0016 'International Tables Vol C Tables 4.2.6.8 and 6.1.1.4'

loop_
_geom_angle_atom_site_label_1
_geom_angle_atom_site_label_2
_geom_angle_atom_site_label_3
_geom_angle
_geom_angle_site_symmetry_1
_geom_angle_site_symmetry_2
_geom_angle_site_symmetry_3
_geom_angle_publ_flag
C12 O3 C13 116.80(16) . . . yes
C7 O1 H1A 109.00 . . . no
Br1 C1 C2 120.10(15) . . . yes
C2 C1 C6 121.48(19) . . . no
Br1 C1 C6 118.40(15) . . . yes
C1 C2 C3 118.93(19) . . . no
C2 C3 C4 120.91(18) . . . no
C3 C4 C7 121.27(17) . . . no
C5 C4 C7 119.70(16) . . . no
C3 C4 C5 118.73(18) . . . no
C4 C5 C6 120.96(18) . . . no
C1 C6 C5 118.95(18) . . . no
O1 C7 C8 109.86(16) . . . yes
O1 C7 C11 106.90(15) . . . yes
O1 C7 C4 112.58(15) . . . yes
C4 C7 C11 109.16(16) . . . no
C8 C7 C11 101.99(15) . . . no
C4 C7 C8 115.50(16) . . . no
C7 C8 C9 113.45(17) . . . no
C9 C8 C12 127.95(17) . . . no
C7 C8 C12 118.19(16) . . . no
C8 C9 C10 109.42(16) . . . no
C10 C9 C15 118.37(16) . . . no
C8 C9 C15 132.16(18) . . . no
C9 C10 C16 110.74(16) . . . no
C9 C10 C17 111.28(16) . . . no
C9 C10 C11 103.62(15) . . . no
C11 C10 C17 111.11(16) . . . no
C16 C10 C17 108.12(16) . . . no
C11 C10 C16 111.98(16) . . . no
C7 C11 C10 105.29(16) . . . no
O2 C12 C8 121.75(18) . . . yes
O3 C12 C8 113.82(16) . . . yes
O2 C12 O3 124.39(18) . . . yes
O3 C13 C14 106.40(18) . . . yes
N1 C16 C10 179.3(2) . . . yes
N2 C17 C10 178.3(2) . . . yes
C1 C2 H2 121.00 . . . no
C3 C2 H2 121.00 . . . no
C2 C3 H3 120.00 . . . no
C4 C3 H3 120.00 . . . no
C4 C5 H5 120.00 . . . no
C6 C5 H5 120.00 . . . no
C1 C6 H6 121.00 . . . no
C5 C6 H6 121.00 . . . no
C7 C11 H11A 111.00 . . . no
C7 C11 H11B 111.00 . . . no
C10 C11 H11A 111.00 . . . no
C10 C11 H11B 111.00 . . . no
H11A C11 H11B 109.00 . . . no
O3 C13 H13A 110.00 . . . no
O3 C13 H13B 110.00 . . . no
C14 C13 H13A 110.00 . . . no
C14 C13 H13B 110.00 . . . no
H13A C13 H13B 109.00 . . . no
C13 C14 H14A 109.00 . . . no
C13 C14 H14B 110.00 . . . no
C13 C14 H14C 109.00 . . . no
H14A C14 H14B 109.00 . . . no
H14A C14 H14C 110.00 . . . no
H14B C14 H14C 109.00 . . . no
C9 C15 H15A 109.00 . . . no
C9 C15 H15B 109.00 . . . no
C9 C15 H15C 109.00 . . . no
H15A C15 H15B 110.00 . . . no
H15A C15 H15C 110.00 . . . no
H15B C15 H15C 109.00 . . . no

loop_
_geom_bond_atom_site_label_1
_geom_bond_atom_site_label_2
_geom_bond_distance
_geom_bond_site_symmetry_1
_geom_bond_site_symmetry_2
_geom_bond_publ_flag
Br1 C1 1.902(2) . . yes
O1 C7 1.425(2) . . yes
O2 C12 1.212(2) . . yes
O3 C12 1.328(2) . . yes
O3 C13 1.458(3) . . yes
O1 H1A 0.8200 . . no
N1 C16 1.142(3) . . yes
N2 C17 1.140(3) . . yes
C1 C2 1.380(3) . . no
C1 C6 1.382(3) . . no
C2 C3 1.387(3) . . no
C3 C4 1.391(3) . . no
C4 C7 1.522(3) . . no
C4 C5 1.392(3) . . no
C5 C6 1.385(3) . . no
C7 C11 1.538(3) . . no
C7 C8 1.525(3) . . no
C8 C9 1.336(3) . . no
C8 C12 1.481(3) . . no
C9 C15 1.494(3) . . no
C9 C10 1.538(3) . . no
C10 C11 1.551(3) . . no
C10 C17 1.478(3) . . no
C10 C16 1.481(3) . . no
C13 C14 1.494(4) . . no
C2 H2 0.9300 . . no
C3 H3 0.9300 . . no
C5 H5 0.9300 . . no
C6 H6 0.9300 . . no
C11 H11A 0.9700 . . no
C11 H11B 0.9700 . . no
C13 H13A 0.9700 . . no
C13 H13B 0.9700 . . no
C14 H14A 0.9600 . . no
C14 H14B 0.9600 . . no
C14 H14C 0.9600 . . no
C15 H15A 0.9600 . . no
C15 H15B 0.9600 . . no
C15 H15C 0.9600 . . no

loop_
_geom_contact_atom_site_label_1
_geom_contact_atom_site_label_2
_geom_contact_distance
_geom_contact_site_symmetry_1
_geom_contact_site_symmetry_2
_geom_contact_publ_flag
Br1 N2 3.452(2) . 4_575 no
Br1 C11 3.596(2) . 7_566 no
Br1 H11A 3.0600 . 7_566 no
O1 O2 3.130(2) . . no
O1 C6 3.275(3) . 1_545 no
O1 C16 3.335(2) . . no
O1 O2 2.888(2) . 3_666 no
O2 O1 3.130(2) . . no
O2 C4 3.062(3) . . no
O2 O1 2.888(2) . 3_666 no
O2 O2 2.955(2) . 3_666 no
O2 C5 3.419(3) . . no
O3 C15 3.006(3) . . no
O3 N1 3.198(3) . 1_565 no
O1 H6 2.7800 . 1_545 no
O1 H3 2.5100 . . no
O2 H13B 2.5300 . . no
O2 H1A 2.1000 . 3_666 no
O2 H13B 2.7500 . 3_676 no
O2 H1A 2.6100 . . no
O2 H13A 2.8100 . . no
O3 H15A 2.3500 . . no
N1 O3 3.198(3) . 1_545 no
N1 C9 3.291(3) . 1_545 no
N1 C15 3.239(3) . 1_545 no
N2 Br1 3.452(2) . 4_574 no
N2 C11 3.374(3) . 6_555 no
N1 H15B 2.7800 . 1_545 no
N2 H11B 2.5600 . 6_555 no
C2 C14 3.589(4) . 3_676 no
C4 O2 3.062(3) . . no
C5 C12 3.275(3) . . no
C5 O2 3.419(3) . . no
C6 O1 3.275(3) . 1_565 no
C9 N1 3.291(3) . 1_565 no
C11 Br1 3.596(2) . 7_566 no
C11 N2 3.374(3) . 6_545 no
C12 C5 3.275(3) . . no
C14 C2 3.589(4) . 3_676 no
C15 O3 3.006(3) . . no
C15 N1 3.239(3) . 1_565 no
C16 O1 3.335(2) . . no
C1 H13A 3.0500 . 3_676 no
C2 H14B 2.7300 . 3_676 no
C3 H14B 3.0500 . 3_676 no
C3 H1A 2.9200 . . no
C5 H11A 2.8500 . . no
C6 H13A 3.0600 . 3_676 no
C8 H5 2.6600 . . no
C12 H5 2.9600 . . no
C12 H15A 2.9000 . . no
C12 H1A 2.9300 . . no
C14 H15C 3.0600 . 2_665 no
C16 H15C 2.8800 . . no
C17 H15B 2.7600 . . no
H1A O2 2.6100 . . no
H1A C3 2.9200 . . no
H1A C12 2.9300 . . no
H1A H3 2.6000 . . no
H1A O2 2.1000 . 3_666 no
H3 O1 2.5100 . . no
H3 H1A 2.6000 . . no
H3 H6 2.4800 . 1_545 no
H5 C8 2.6600 . . no
H5 C12 2.9600 . . no
H6 O1 2.7800 . 1_565 no
H6 H3 2.4800 . 1_565 no
H6 H11B 2.5400 . 1_565 no
H11A C5 2.8500 . . no
H11A Br1 3.0600 . 7_566 no
H11B H6 2.5400 . 1_545 no
H11B N2 2.5600 . 6_545 no
H13A O2 2.8100 . . no
H13A C1 3.0500 . 3_676 no
H13A C6 3.0600 . 3_676 no
H13B O2 2.5300 . . no
H13B O2 2.7500 . 3_676 no
H14B C2 2.7300 . 3_676 no
H14B C3 3.0500 . 3_676 no
H15A O3 2.3500 . . no
H15A C12 2.9000 . . no
H15A H15A 2.4200 . 2_655 no
H15B N1 2.7800 . 1_565 no
H15B C17 2.7600 . . no
H15C C16 2.8800 . . no
H15C C14 3.0600 . 2_645 no

loop_
_geom_hbond_atom_site_label_D
_geom_hbond_atom_site_label_H
_geom_hbond_atom_site_label_A
_geom_hbond_distance_DH
_geom_hbond_distance_HA
_geom_hbond_distance_DA
_geom_hbond_angle_DHA
_geom_hbond_site_symmetry_A
_geom_hbond_publ_flag
O1 H1A O2 0.8200 2.1000 2.888(2) 160.00 3_666 yes
C3 H3 O1 0.9300 2.5100 2.840(3) 101.00 . yes
C11 H11B N2 0.9700 2.5600 3.374(3) 141.00 6_545 yes
C15 H15A O3 0.9600 2.3500 3.006(3) 125.00 . yes

loop_
_geom_torsion_atom_site_label_1
_geom_torsion_atom_site_label_2
_geom_torsion_atom_site_label_3
_geom_torsion_atom_site_label_4
_geom_torsion
_geom_torsion_site_symmetry_1
_geom_torsion_site_symmetry_2
_geom_torsion_site_symmetry_3
_geom_torsion_site_symmetry_4
_geom_torsion_publ_flag
C12 O3 C13 C14 -165.74(19) . . . . no
C13 O3 C12 O2 -4.5(3) . . . . no
C13 O3 C12 C8 173.32(17) . . . . no
Br1 C1 C2 C3 -176.16(16) . . . . no
C6 C1 C2 C3 2.1(3) . . . . no
Br1 C1 C6 C5 176.46(16) . . . . no
C2 C1 C6 C5 -1.8(3) . . . . no
C1 C2 C3 C4 -0.8(3) . . . . no
C2 C3 C4 C7 -174.51(19) . . . . no
C2 C3 C4 C5 -0.8(3) . . . . no
C3 C4 C5 C6 1.1(3) . . . . no
C7 C4 C5 C6 174.89(19) . . . . no
C3 C4 C7 O1 -23.5(3) . . . . no
C3 C4 C7 C8 -150.74(18) . . . . no
C5 C4 C7 C11 -78.6(2) . . . . no
C5 C4 C7 C8 35.6(2) . . . . no
C3 C4 C7 C11 95.1(2) . . . . no
C5 C4 C7 O1 162.89(17) . . . . no
C4 C5 C6 C1 0.2(3) . . . . no
O1 C7 C8 C9 95.42(19) . . . . no
O1 C7 C8 C12 -77.8(2) . . . . no
C4 C7 C8 C9 -135.93(18) . . . . no
C4 C7 C8 C12 50.8(2) . . . . no
C4 C7 C11 C10 146.85(16) . . . . no
C8 C7 C11 C10 24.19(19) . . . . no
C11 C7 C8 C12 169.04(17) . . . . no
O1 C7 C11 C10 -91.12(17) . . . . no
C11 C7 C8 C9 -17.7(2) . . . . no
C7 C8 C9 C10 3.2(2) . . . . no
C7 C8 C9 C15 -173.8(2) . . . . no
C7 C8 C12 O3 -160.62(17) . . . . no
C9 C8 C12 O2 -154.9(2) . . . . no
C9 C8 C12 O3 27.2(3) . . . . no
C12 C8 C9 C15 -1.4(4) . . . . no
C7 C8 C12 O2 17.3(3) . . . . no
C12 C8 C9 C10 175.68(18) . . . . no
C8 C9 C10 C11 12.7(2) . . . . no
C8 C9 C10 C16 -107.59(18) . . . . no
C15 C9 C10 C17 -50.4(2) . . . . no
C8 C9 C10 C17 132.12(18) . . . . no
C15 C9 C10 C11 -169.85(16) . . . . no
C15 C9 C10 C16 69.9(2) . . . . no
C9 C10 C11 C7 -22.97(19) . . . . no
C16 C10 C11 C7 96.41(18) . . . . no
C17 C10 C11 C7 -142.56(16) . . . . no
